data_7250306
loop_
_publ_author_name
'Watanabe, Kosuke'
'Sugiyama, Haruki'
'Segawa, Yasutomo'

_publ_section_title
;
 Diverse tetracyanodihydrodipyrazinopyrazine clathrate crystals assembled
 from weak intermolecular interactions
;
_journal_issue 21
_journal_name_full CrystEngComm
_journal_page_first 3552
_journal_page_last 3559
_journal_paper_doi 10.1039/D5CE00289C
_journal_volume 27
_journal_year 2025
_chemical_formula_moiety '2(C2 H4 Cl2), C30 H22 N10'
_chemical_formula_sum 'C34 H30 Cl4 N10'
_chemical_formula_weight 720.48
_space_group_crystal_system monoclinic
_space_group_IT_number 14
_space_group_name_Hall '-P 2ybc'
_space_group_name_H-M_alt 'P 1 21/c 1'
_atom_sites_solution_hydrogens geom
_atom_sites_solution_primary dual
_audit_creation_date 2024-12-23
_audit_creation_method
;
Olex2 1.5
(compiled 2023.08.24 svn.re1ec1418 for OlexSys, GUI svn.r6817)
;
_audit_update_record
;
2025-03-10 deposited with the CCDC.	2025-04-23 downloaded from the CCDC.
;
_cell_angle_alpha 90
_cell_angle_beta 90.982(3)
_cell_angle_gamma 90
_cell_formula_units_Z 2
_cell_length_a 12.2866(4)
_cell_length_b 8.6175(3)
_cell_length_c 16.7215(5)
_cell_measurement_reflns_used 6286
_cell_measurement_temperature 200.15
_cell_measurement_theta_max 31.3060
_cell_measurement_theta_min 2.8790
_cell_volume 1770.21(10)
_computing_cell_refinement 'CrysAlisPro 1.171.41.93a (Rigaku OD, 2020)'
_computing_data_collection 'CrysAlisPro 1.171.41.93a (Rigaku OD, 2020)'
_computing_data_reduction 'CrysAlisPro 1.171.41.93a (Rigaku OD, 2020)'
_computing_molecular_graphics 'Olex2 1.5 (Dolomanov et al., 2009)'
_computing_publication_material 'Olex2 1.5 (Dolomanov et al., 2009)'
_computing_structure_refinement 'SHELXL 2019/3 (Sheldrick, 2015)'
_computing_structure_solution 'SHELXT  (Sheldrick, 2015)'
_diffrn_ambient_temperature 200.15
_diffrn_detector_area_resol_mean 10.0000
_diffrn_detector_type HyPix
_diffrn_measured_fraction_theta_full 1.000
_diffrn_measured_fraction_theta_max 1.000
_diffrn_measurement_details
;
List of Runs (angles in degrees, time in seconds):

  # Type    Start    End  Width  t~exp~   \w     \q     \k     \f   Frames
#--------------------------------------------------------------------------
  1  \w     -1.00  36.00   0.50   12.00    --    5.08 -99.00  60.00   74
  2  \w    -11.00  14.00   0.50   12.00    --    5.08 -99.00 -60.00   50
  3  \w     -9.00  35.00   0.50   12.00    --    5.08  57.00 150.00   88
  4  \w    -53.00  27.00   0.50   12.00    --    5.08 -77.00 -30.00  160
  5  \w     -3.00  61.00   0.50   12.00    --    5.08  37.00  60.00  128
;
_diffrn_measurement_device 'four-circle diffractometer'
_diffrn_measurement_device_type 'ROD, Synergy Custom system, HyPix'
_diffrn_measurement_method '\w scans'
_diffrn_radiation_type MoK\a
_diffrn_radiation_wavelength 0.71073
_diffrn_reflns_av_R_equivalents 0.0242
_diffrn_reflns_av_unetI/netI 0.0223
_diffrn_reflns_Laue_measured_fraction_full 1.000
_diffrn_reflns_Laue_measured_fraction_max 1.000
_diffrn_reflns_limit_h_max 14
_diffrn_reflns_limit_h_min -14
_diffrn_reflns_limit_k_max 10
_diffrn_reflns_limit_k_min -10
_diffrn_reflns_limit_l_max 20
_diffrn_reflns_limit_l_min -18
_diffrn_reflns_number 13167
_diffrn_reflns_point_group_measured_fraction_full 1.000
_diffrn_reflns_point_group_measured_fraction_max 1.000
_diffrn_reflns_theta_full 25.242
_diffrn_reflns_theta_max 25.346
_diffrn_reflns_theta_min 2.436
_exptl_absorpt_coefficient_mu 0.375
_exptl_absorpt_correction_T_max 1.00000
_exptl_absorpt_correction_T_min 0.72835
_exptl_absorpt_correction_type multi-scan
_exptl_absorpt_process_details
;
CrysAlisPro 1.171.41.93a (Rigaku Oxford Diffraction, 2020)
Empirical absorption correction using spherical harmonics,
implemented in SCALE3 ABSPACK scaling algorithm.
;
_exptl_crystal_colour 'clear yellow'
_exptl_crystal_density_diffrn 1.352
_exptl_crystal_description plate
_exptl_crystal_F_000 744
_exptl_crystal_size_max 0.1
_exptl_crystal_size_mid 0.1
_exptl_crystal_size_min 0.02
_refine_diff_density_max 0.448
_refine_diff_density_min -0.573
_refine_diff_density_rms 0.046
_refine_ls_extinction_method none
_refine_ls_goodness_of_fit_ref 1.040
_refine_ls_hydrogen_treatment constr
_refine_ls_matrix_type full
_refine_ls_number_parameters 237
_refine_ls_number_reflns 3239
_refine_ls_number_restraints 10
_refine_ls_restrained_S_all 1.043
_refine_ls_R_factor_all 0.0479
_refine_ls_R_factor_gt 0.0412
_refine_ls_shift/su_max 0.000
_refine_ls_shift/su_mean 0.000
_refine_ls_structure_factor_coef Fsqd
_refine_ls_weighting_details 'w=1/[\s^2^(Fo^2^)+(0.0455P)^2^+1.4252P] where P=(Fo^2^+2Fc^2^)/3'
_refine_ls_weighting_scheme calc
_refine_ls_wR_factor_gt 0.1034
_refine_ls_wR_factor_ref 0.1073
_reflns_Friedel_coverage 0.000
_reflns_number_gt 2809
_reflns_number_total 3239
_reflns_threshold_expression 'I > 2\s(I)'
_cod_data_source_file d5ce00289c2.cif
_cod_data_source_block TCDP-DCE
_cod_depositor_comments 'Adding full bibliography for 7250300--7250316.cif.'
_cod_database_code 7250306
_shelx_shelxl_version_number 2019/3
_shelx_space_group_comment
;
The symmetry employed for this shelxl refinement is uniquely defined
by the following loop, which should always be used as a source of
symmetry information in preference to the above space-group names.
They are only intended as comments.
;
_olex2_refinement_description
;
1. Fixed Uiso
 At 1.2 times of:
  All C(H) groups, All C(H,H) groups
 At 1.5 times of:
  All C(H,H,H) groups
2. Restrained distances
 Cl21-C22 \\sim Cl25-C24A \\sim Cl1-C23 \\sim Cl24-C23A
 with sigma of 0.01
 C24A-C23 \\sim C23A-C22
 with sigma of 0.01
3. Uiso/Uaniso restraints and constraints
Cl25 \\sim C24A \\sim C23 \\sim Cl1: within 2A with sigma of 0.04 and sigma for
terminal atoms of 0.08 within 2A
4. Others
 Sof(Cl1)=Sof(C23)=Sof(H23C)=Sof(H23D)=Sof(C24A)=Sof(H24A)=Sof(H24B)=Sof(Cl25)=
 1-FVAR(1)
 Sof(Cl21)=Sof(Cl24)=Sof(C22)=Sof(H22A)=Sof(H22B)=Sof(C23A)=Sof(H23A)=
 Sof(H23B)=FVAR(1)
5.a Secondary CH2 refined with riding coordinates:
 C22(H22A,H22B), C23A(H23A,H23B), C23(H23C,H23D), C24A(H24A,H24B)
5.b Aromatic/amide H refined with riding coordinates:
 C3(H3), C5(H5)
5.c Idealised Me refined as rotating group:
 C7(H7A,H7B,H7C), C9(H9A,H9B,H9C), C8(H8A,H8B,H8C)
;
_olex2_submission_special_instructions 'No special instructions were received'
_oxdiff_exptl_absorpt_empirical_details
;
Empirical correction (ABSPACK) includes:
- Absorption correction using spherical harmonics
- Frame scaling
;

loop_
_space_group_symop_operation_xyz
'x, y, z'
'-x, y+1/2, -z+1/2'
'-x, -y, -z'
'x, -y-1/2, z-1/2'

loop_
_atom_site_label
_atom_site_type_symbol
_atom_site_fract_x
_atom_site_fract_y
_atom_site_fract_z
_atom_site_U_iso_or_equiv
_atom_site_adp_type
_atom_site_occupancy
_atom_site_site_symmetry_order
_atom_site_calc_flag
_atom_site_refinement_flags_posn
_atom_site_refinement_flags_adp
_atom_site_refinement_flags_occupancy
_atom_site_disorder_assembly
_atom_site_disorder_group
Cl21 Cl 0.21708(8) 1.07428(10) 0.31103(11) 0.0552(3) Uani 0.863(3) 1 d D . P A 1
Cl24 Cl 0.42556(7) 0.87319(10) 0.39444(5) 0.0570(3) Uani 0.863(3) 1 d D . P A 1
N10 N 0.10565(11) 0.54500(17) 0.52378(8) 0.0192(3) Uani 1 1 d . . . . .
N13 N -0.04397(12) 0.40134(17) 0.34912(8) 0.0214(3) Uani 1 1 d . . . . .
N16 N 0.16477(11) 0.50622(17) 0.39464(8) 0.0210(3) Uani 1 1 d . . . . .
N18 N 0.00261(13) 0.2919(2) 0.15591(10) 0.0345(4) Uani 1 1 d . . . . .
C11 C 0.08462(14) 0.50123(19) 0.44553(10) 0.0186(4) Uani 1 1 d . . . . .
C1 C 0.21690(13) 0.5818(2) 0.54851(10) 0.0200(4) Uani 1 1 d . . . . .
C12 C -0.02227(13) 0.45148(19) 0.42175(10) 0.0185(4) Uani 1 1 d . . . . .
C15 C 0.14125(14) 0.4587(2) 0.31913(10) 0.0217(4) Uani 1 1 d . . . . .
C14 C 0.03994(14) 0.4042(2) 0.29710(10) 0.0216(4) Uani 1 1 d . . . . .
C2 C 0.28790(14) 0.4587(2) 0.56341(10) 0.0235(4) Uani 1 1 d . . . . .
N20 N 0.29890(15) 0.4755(2) 0.21887(11) 0.0420(5) Uani 1 1 d . . . . .
C6 C 0.24780(14) 0.7366(2) 0.55382(10) 0.0245(4) Uani 1 1 d . . . . .
C17 C 0.01816(14) 0.3432(2) 0.21808(11) 0.0249(4) Uani 1 1 d . . . . .
C3 C 0.39514(15) 0.4957(2) 0.58388(11) 0.0293(4) Uani 1 1 d . . . . .
H3 H 0.445565 0.414230 0.594116 0.035 Uiso 1 1 calc R U . . .
C19 C 0.22933(15) 0.4671(2) 0.26301(11) 0.0269(4) Uani 1 1 d . . . . .
C5 C 0.35604(15) 0.7671(2) 0.57550(11) 0.0298(4) Uani 1 1 d . . . . .
H5 H 0.379424 0.871754 0.580635 0.036 Uiso 1 1 calc R U . . .
C4 C 0.43038(15) 0.6483(3) 0.58974(11) 0.0318(5) Uani 1 1 d . . . . .
C7 C 0.25238(16) 0.2924(2) 0.55626(13) 0.0326(5) Uani 1 1 d . . . . .
H7A H 0.185103 0.277190 0.585923 0.049 Uiso 1 1 calc R U . . .
H7B H 0.309429 0.224609 0.578414 0.049 Uiso 1 1 calc R U . . .
H7C H 0.239442 0.266773 0.499792 0.049 Uiso 1 1 calc R U . . .
C9 C 0.16938(17) 0.8663(2) 0.53559(13) 0.0342(5) Uani 1 1 d . . . . .
H9A H 0.132420 0.846400 0.484213 0.051 Uiso 1 1 calc R U . . .
H9B H 0.209247 0.964599 0.532752 0.051 Uiso 1 1 calc R U . . .
H9C H 0.115371 0.872472 0.577924 0.051 Uiso 1 1 calc R U . . .
C22 C 0.2690(2) 0.8903(4) 0.27821(16) 0.0382(7) Uani 0.863(3) 1 d D . P A 1
H22A H 0.231768 0.805979 0.307160 0.046 Uiso 0.863(3) 1 calc R U P A 1
H22B H 0.252605 0.877550 0.220421 0.046 Uiso 0.863(3) 1 calc R U P A 1
C8 C 0.54763(17) 0.6848(3) 0.61124(15) 0.0482(6) Uani 1 1 d . . . . .
H8A H 0.553551 0.710873 0.668195 0.072 Uiso 1 1 calc R U . . .
H8B H 0.572189 0.773129 0.579309 0.072 Uiso 1 1 calc R U . . .
H8C H 0.593133 0.594232 0.600134 0.072 Uiso 1 1 calc R U . . .
C23A C 0.3885(2) 0.8767(4) 0.29217(15) 0.0482(7) Uani 0.863(3) 1 d D . P A 1
H23A H 0.425095 0.965325 0.266302 0.058 Uiso 0.863(3) 1 calc R U P A 1
H23B H 0.414583 0.780321 0.266562 0.058 Uiso 0.863(3) 1 calc R U P A 1
Cl1 Cl 0.4643(5) 0.8971(7) 0.3494(4) 0.068(2) Uiso 0.137(3) 1 d D U P A 2
C23 C 0.3344(8) 0.8158(16) 0.3265(9) 0.033(3) Uiso 0.137(3) 1 d D U P A 2
H23C H 0.340705 0.721208 0.293304 0.040 Uiso 0.137(3) 1 calc R U P A 2
H23D H 0.294123 0.790778 0.375631 0.040 Uiso 0.137(3) 1 calc R U P A 2
C24A C 0.281(2) 0.947(2) 0.2803(11) 0.064(10) Uiso 0.137(3) 1 d D U P A 2
H24A H 0.227746 0.902762 0.241383 0.077 Uiso 0.137(3) 1 calc R U P A 2
H24B H 0.337035 1.002606 0.249758 0.077 Uiso 0.137(3) 1 calc R U P A 2
Cl25 Cl 0.2124(8) 1.0826(11) 0.3423(5) 0.066(3) Uiso 0.137(3) 1 d D U P A 2

loop_
_atom_site_aniso_label
_atom_site_aniso_U_11
_atom_site_aniso_U_22
_atom_site_aniso_U_33
_atom_site_aniso_U_23
_atom_site_aniso_U_13
_atom_site_aniso_U_12
Cl21 0.0446(5) 0.0309(4) 0.0891(10) -0.0031(5) -0.0243(5) 0.0024(3)
Cl24 0.0561(5) 0.0757(6) 0.0389(5) 0.0080(4) -0.0082(3) 0.0250(4)
N10 0.0145(7) 0.0252(8) 0.0180(7) -0.0025(6) 0.0002(5) -0.0016(6)
N13 0.0193(7) 0.0252(8) 0.0197(7) -0.0026(6) -0.0006(6) 0.0005(6)
N16 0.0194(7) 0.0236(8) 0.0202(7) -0.0003(6) 0.0013(6) -0.0009(6)
N18 0.0298(9) 0.0460(10) 0.0277(9) -0.0110(8) -0.0002(7) 0.0003(8)
C11 0.0187(8) 0.0174(8) 0.0197(8) -0.0006(7) -0.0001(6) 0.0005(6)
C1 0.0148(8) 0.0282(9) 0.0171(8) -0.0031(7) 0.0004(6) -0.0036(7)
C12 0.0183(8) 0.0177(8) 0.0196(8) -0.0001(7) -0.0003(6) 0.0004(6)
C15 0.0211(9) 0.0231(9) 0.0210(8) -0.0001(7) 0.0010(7) 0.0009(7)
C14 0.0232(9) 0.0226(9) 0.0189(8) -0.0019(7) 0.0011(7) 0.0016(7)
C2 0.0199(9) 0.0293(10) 0.0214(9) -0.0007(7) 0.0017(7) 0.0003(7)
N20 0.0377(10) 0.0562(12) 0.0323(9) -0.0019(9) 0.0126(8) -0.0059(9)
C6 0.0238(9) 0.0283(10) 0.0214(9) -0.0032(7) 0.0019(7) -0.0021(7)
C17 0.0191(9) 0.0299(10) 0.0256(10) -0.0032(8) 0.0011(7) 0.0010(7)
C3 0.0203(9) 0.0400(11) 0.0277(10) -0.0023(8) -0.0010(7) 0.0058(8)
C19 0.0277(10) 0.0314(10) 0.0215(9) -0.0016(8) 0.0009(8) -0.0025(8)
C5 0.0267(10) 0.0335(10) 0.0293(10) -0.0086(8) 0.0032(8) -0.0111(8)
C4 0.0188(9) 0.0496(12) 0.0270(10) -0.0091(9) 0.0004(7) -0.0042(8)
C7 0.0269(10) 0.0278(10) 0.0432(12) 0.0038(9) 0.0019(8) 0.0017(8)
C9 0.0368(11) 0.0262(10) 0.0394(11) -0.0014(9) -0.0027(9) -0.0019(8)
C22 0.0360(15) 0.0370(17) 0.0414(16) -0.0055(12) -0.0043(11) -0.0045(13)
C8 0.0222(11) 0.0697(17) 0.0525(14) -0.0170(12) -0.0030(9) -0.0080(11)
C23A 0.0450(16) 0.0618(18) 0.0379(14) 0.0036(13) 0.0028(12) 0.0023(14)

loop_
_atom_type_symbol
_atom_type_description
_atom_type_scat_dispersion_real
_atom_type_scat_dispersion_imag
_atom_type_scat_source
C C 0.0033 0.0016 'International Tables Vol C Tables 4.2.6.8 and 6.1.1.4'
H H 0.0000 0.0000 'International Tables Vol C Tables 4.2.6.8 and 6.1.1.4'
Cl Cl 0.1484 0.1585 'International Tables Vol C Tables 4.2.6.8 and 6.1.1.4'
N N 0.0061 0.0033 'International Tables Vol C Tables 4.2.6.8 and 6.1.1.4'

loop_
_geom_angle_atom_site_label_1
_geom_angle_atom_site_label_2
_geom_angle_atom_site_label_3
_geom_angle
_geom_angle_site_symmetry_1
_geom_angle_site_symmetry_3
_geom_angle_publ_flag
C11 N10 C1 119.19(13) . . ?
C11 N10 C12 120.06(14) . 3_566 ?
C12 N10 C1 120.71(14) 3_566 . ?
C12 N13 C14 116.21(15) . . ?
C11 N16 C15 116.35(15) . . ?
N10 C11 C12 120.04(15) . . ?
N16 C11 N10 118.32(15) . . ?
N16 C11 C12 121.64(15) . . ?
C2 C1 N10 117.84(15) . . ?
C6 C1 N10 118.76(16) . . ?
C6 C1 C2 123.38(16) . . ?
N10 C12 C11 119.81(15) 3_566 . ?
N13 C12 N10 118.41(15) . 3_566 ?
N13 C12 C11 121.78(15) . . ?
N16 C15 C14 122.08(15) . . ?
N16 C15 C19 116.10(16) . . ?
C14 C15 C19 121.82(16) . . ?
N13 C14 C15 121.83(15) . . ?
N13 C14 C17 116.63(15) . . ?
C15 C14 C17 121.52(15) . . ?
C1 C2 C7 122.15(16) . . ?
C3 C2 C1 117.14(17) . . ?
C3 C2 C7 120.70(17) . . ?
C1 C6 C5 117.06(17) . . ?
C1 C6 C9 121.83(16) . . ?
C5 C6 C9 121.09(17) . . ?
N18 C17 C14 178.3(2) . . ?
C2 C3 H3 119.1 . . ?
C4 C3 C2 121.83(18) . . ?
C4 C3 H3 119.1 . . ?
N20 C19 C15 179.2(2) . . ?
C6 C5 H5 119.1 . . ?
C4 C5 C6 121.71(18) . . ?
C4 C5 H5 119.1 . . ?
C3 C4 C5 118.86(17) . . ?
C3 C4 C8 120.6(2) . . ?
C5 C4 C8 120.5(2) . . ?
C2 C7 H7A 109.5 . . ?
C2 C7 H7B 109.5 . . ?
C2 C7 H7C 109.5 . . ?
H7A C7 H7B 109.5 . . ?
H7A C7 H7C 109.5 . . ?
H7B C7 H7C 109.5 . . ?
C6 C9 H9A 109.5 . . ?
C6 C9 H9B 109.5 . . ?
C6 C9 H9C 109.5 . . ?
H9A C9 H9B 109.5 . . ?
H9A C9 H9C 109.5 . . ?
H9B C9 H9C 109.5 . . ?
Cl21 C22 H22A 109.2 . . ?
Cl21 C22 H22B 109.2 . . ?
H22A C22 H22B 107.9 . . ?
C23A C22 Cl21 112.1(2) . . ?
C23A C22 H22A 109.2 . . ?
C23A C22 H22B 109.2 . . ?
C4 C8 H8A 109.5 . . ?
C4 C8 H8B 109.5 . . ?
C4 C8 H8C 109.5 . . ?
H8A C8 H8B 109.5 . . ?
H8A C8 H8C 109.5 . . ?
H8B C8 H8C 109.5 . . ?
Cl24 C23A H23A 109.0 . . ?
Cl24 C23A H23B 109.0 . . ?
C22 C23A Cl24 113.1(2) . . ?
C22 C23A H23A 109.0 . . ?
C22 C23A H23B 109.0 . . ?
H23A C23A H23B 107.8 . . ?
Cl1 C23 H23C 111.5 . . ?
Cl1 C23 H23D 111.5 . . ?
H23C C23 H23D 109.3 . . ?
C24A C23 Cl1 101.3(14) . . ?
C24A C23 H23C 111.5 . . ?
C24A C23 H23D 111.5 . . ?
C23 C24A H24A 108.9 . . ?
C23 C24A H24B 108.9 . . ?
C23 C24A Cl25 113.5(12) . . ?
H24A C24A H24B 107.7 . . ?
Cl25 C24A H24A 108.9 . . ?
Cl25 C24A H24B 108.9 . . ?

loop_
_geom_bond_atom_site_label_1
_geom_bond_atom_site_label_2
_geom_bond_distance
_geom_bond_site_symmetry_2
_geom_bond_publ_flag
Cl21 C22 1.798(3) . ?
Cl24 C23A 1.763(3) . ?
N10 C11 1.382(2) . ?
N10 C1 1.456(2) . ?
N10 C12 1.383(2) 3_566 ?
N13 C12 1.312(2) . ?
N13 C14 1.361(2) . ?
N16 C11 1.313(2) . ?
N16 C15 1.354(2) . ?
N18 C17 1.143(2) . ?
C11 C12 1.431(2) . ?
C1 C2 1.393(3) . ?
C1 C6 1.390(3) . ?
C15 C14 1.375(3) . ?
C15 C19 1.446(2) . ?
C14 C17 1.443(2) . ?
C2 C3 1.393(3) . ?
C2 C7 1.502(3) . ?
N20 C19 1.141(2) . ?
C6 C5 1.397(3) . ?
C6 C9 1.504(3) . ?
C3 H3 0.9500 . ?
C3 C4 1.387(3) . ?
C5 H5 0.9500 . ?
C5 C4 1.390(3) . ?
C4 C8 1.512(3) . ?
C7 H7A 0.9800 . ?
C7 H7B 0.9800 . ?
C7 H7C 0.9800 . ?
C9 H9A 0.9800 . ?
C9 H9B 0.9800 . ?
C9 H9C 0.9800 . ?
C22 H22A 0.9900 . ?
C22 H22B 0.9900 . ?
C22 C23A 1.487(4) . ?
C8 H8A 0.9800 . ?
C8 H8B 0.9800 . ?
C8 H8C 0.9800 . ?
C23A H23A 0.9900 . ?
C23A H23B 0.9900 . ?
Cl1 C23 1.779(8) . ?
C23 H23C 0.9900 . ?
C23 H23D 0.9900 . ?
C23 C24A 1.514(10) . ?
C24A H24A 0.9900 . ?
C24A H24B 0.9900 . ?
C24A Cl25 1.782(9) . ?

loop_
_geom_torsion_atom_site_label_1
_geom_torsion_atom_site_label_2
_geom_torsion_atom_site_label_3
_geom_torsion_atom_site_label_4
_geom_torsion
_geom_torsion_site_symmetry_1
_geom_torsion_site_symmetry_2
_geom_torsion_site_symmetry_3
_geom_torsion_site_symmetry_4
_geom_torsion_publ_flag
Cl21 C22 C23A Cl24 66.4(3) . . . . ?
N10 C11 C12 N10 3.3(3) . . . 3_566 ?
N10 C11 C12 N13 -176.36(15) . . . . ?
N10 C1 C2 C3 177.49(15) . . . . ?
N10 C1 C2 C7 -1.2(2) . . . . ?
N10 C1 C6 C5 -178.20(15) . . . . ?
N10 C1 C6 C9 0.6(2) . . . . ?
N16 C11 C12 N10 -176.90(15) . . . 3_566 ?
N16 C11 C12 N13 3.4(3) . . . . ?
N16 C15 C14 N13 3.0(3) . . . . ?
N16 C15 C14 C17 -175.33(16) . . . . ?
C11 N10 C1 C2 -78.0(2) . . . . ?
C11 N10 C1 C6 100.12(19) . . . . ?
C11 N16 C15 C14 -1.7(2) . . . . ?
C11 N16 C15 C19 178.92(16) . . . . ?
C1 N10 C11 N16 -5.3(2) . . . . ?
C1 N10 C11 C12 174.49(15) . . . . ?
C1 C2 C3 C4 0.3(3) . . . . ?
C1 C6 C5 C4 1.2(3) . . . . ?
C12 N10 C11 N16 176.88(15) 3_566 . . . ?
C12 N10 C11 C12 -3.3(3) 3_566 . . . ?
C12 N10 C1 C2 99.78(19) 3_566 . . . ?
C12 N10 C1 C6 -82.1(2) 3_566 . . . ?
C12 N13 C14 C15 -0.9(2) . . . . ?
C12 N13 C14 C17 177.46(16) . . . . ?
C15 N16 C11 N10 178.42(15) . . . . ?
C15 N16 C11 C12 -1.3(2) . . . . ?
C14 N13 C12 N10 178.20(15) . . . 3_566 ?
C14 N13 C12 C11 -2.1(2) . . . . ?
C2 C1 C6 C5 -0.1(3) . . . . ?
C2 C1 C6 C9 178.68(17) . . . . ?
C2 C3 C4 C5 0.6(3) . . . . ?
C2 C3 C4 C8 -179.35(18) . . . . ?
C6 C1 C2 C3 -0.6(3) . . . . ?
C6 C1 C2 C7 -179.29(17) . . . . ?
C6 C5 C4 C3 -1.4(3) . . . . ?
C6 C5 C4 C8 178.57(18) . . . . ?
C19 C15 C14 N13 -177.66(17) . . . . ?
C19 C15 C14 C17 4.0(3) . . . . ?
C7 C2 C3 C4 179.05(18) . . . . ?
C9 C6 C5 C4 -177.67(18) . . . . ?
Cl1 C23 C24A Cl25 -88.0(18) . . . . ?
